data_2102972
loop_
_publ_author_name
'Turowska-Tyrk, Ilona'
'Bakowicz, Julia'
'Scheffer, John R.'

_publ_section_title
;
 Monitoring structural transformations in crystals. 11. Yang
 photocyclizations -- one type of reaction, but diversity of structural
 changes
;
_journal_issue 6
_journal_name_full 'Acta Crystallographica Section B'
_journal_page_first 933
_journal_page_last 940
_journal_paper_doi 10.1107/S0108768107051336
_journal_volume 63
_journal_year 2007
_chemical_formula_sum 'C24 H31 N O3'
_chemical_formula_weight 381.50
_chemical_name_systematic
;
 ?
;
_space_group_IT_number 19
_symmetry_cell_setting orthorhombic
_symmetry_space_group_name_Hall 'P 2ac 2ab'
_symmetry_space_group_name_H-M 'P 21 21 21'
_atom_sites_solution_hydrogens geom
_atom_sites_solution_primary direct
_atom_sites_solution_secondary geom
_audit_creation_method SHELXL-97
_cell_angle_alpha 90.00
_cell_angle_beta 90.00
_cell_angle_gamma 90.00
_cell_formula_units_Z 4
_cell_length_a 6.8834(7)
_cell_length_b 12.0641(15)
_cell_length_c 25.924(3)
_cell_measurement_reflns_used 1000
_cell_measurement_temperature 299(2)
_cell_measurement_theta_max 12
_cell_measurement_theta_min 3
_cell_volume 2152.8(4)
_computing_cell_refinement 'CRYSALIS (Oxford Diffraction, 2003)'
_computing_data_collection 'CRYSALIS (Oxford Diffraction, 2003)'
_computing_data_reduction 'CRYSALIS (Oxford Diffraction, 2003)'
_computing_molecular_graphics 'ORTEP-3 for Windows (Farrugia, 1997)'
_computing_publication_material 'SXELXL97 (Sheldrick, 1997)'
_computing_structure_refinement 'SHELXL-97 (Sheldrick, 1997)'
_computing_structure_solution 'SHELXS-97 (Sheldrick, 1990)'
_diffrn_ambient_temperature 299(2)
_diffrn_measured_fraction_theta_full 0.990
_diffrn_measured_fraction_theta_max 0.990
_diffrn_measurement_device_type 'Kuma KM4CCD diffractometer'
_diffrn_measurement_method '\w scans'
_diffrn_radiation_monochromator graphite
_diffrn_radiation_source 'fine-focus sealed tube'
_diffrn_radiation_type MoK\a
_diffrn_radiation_wavelength 0.71073
_diffrn_reflns_av_R_equivalents 0.0962
_diffrn_reflns_av_sigmaI/netI 0.1319
_diffrn_reflns_limit_h_max 3
_diffrn_reflns_limit_h_min -8
_diffrn_reflns_limit_k_max 14
_diffrn_reflns_limit_k_min -14
_diffrn_reflns_limit_l_max 30
_diffrn_reflns_limit_l_min -30
_diffrn_reflns_number 11650
_diffrn_reflns_theta_full 25.00
_diffrn_reflns_theta_max 25.00
_diffrn_reflns_theta_min 3.06
_exptl_absorpt_coefficient_mu 0.077
_exptl_absorpt_correction_T_max 0.9811
_exptl_absorpt_correction_T_min 0.9700
_exptl_absorpt_correction_type none
_exptl_crystal_colour colourless
_exptl_crystal_density_diffrn 1.177
_exptl_crystal_density_method 'not measured'
_exptl_crystal_description block
_exptl_crystal_F_000 824
_exptl_crystal_size_max 0.40
_exptl_crystal_size_mid 0.30
_exptl_crystal_size_min 0.25
_refine_diff_density_max 0.161
_refine_diff_density_min -0.181
_refine_ls_abs_structure_details
;
 The absolute structure was assigned on the basis of known
 absolute configuration of the cation.
;
_refine_ls_extinction_method none
_refine_ls_goodness_of_fit_ref 0.838
_refine_ls_hydrogen_treatment constr
_refine_ls_matrix_type full
_refine_ls_number_parameters 254
_refine_ls_number_reflns 3741
_refine_ls_number_restraints 0
_refine_ls_restrained_S_all 0.838
_refine_ls_R_factor_all 0.1848
_refine_ls_R_factor_gt 0.0609
_refine_ls_shift/su_max 0.000
_refine_ls_shift/su_mean 0.000
_refine_ls_structure_factor_coef Fsqd
_refine_ls_weighting_details 'calc w=1/[\s^2^(Fo^2^)+(0.0813P)^2^+0.0000P] where P=(Fo^2^+2Fc^2^)/3'
_refine_ls_weighting_scheme calc
_refine_ls_wR_factor_gt 0.1379
_refine_ls_wR_factor_ref 0.1808
_reflns_number_gt 1344
_reflns_number_total 3741
_reflns_threshold_expression >2sigma(I)
_cod_data_source_file bk5065.cif
_cod_data_source_block 100P
_cod_depositor_comments
;
The following automatic conversions were performed:
'_symmetry_cell_setting' value 'Orthorhombic' changed to 'orthorhombic'
according to '/home/saulius/struct/CIF-dictionaries/cif_core.dic'
dictionary named 'cif_core.dic' version 2.4.1 from 2010-06-29.

Automatic conversion script
Id: cif_fix_enum 1527 2010-12-29 10:47:43Z saulius 

The following automatic conversions were performed:

'_symmetry_cell_setting' value 'Orthorhombic' changed to
'orthorhombic' according to
/home/saulius/struct/CIF-dictionaries/cif_core.dic dictionary named
'cif_core.dic' version 2.4.1 from 2010-06-29.

Automatic conversion script
Id: cif_fix_values 1715 2011-07-08 13:25:40Z adriana 
;
_cod_database_code 2102972
_cod_database_fobs_code 2102972

loop_
_symmetry_equiv_pos_as_xyz
'x, y, z'
'-x+1/2, -y, z+1/2'
'-x, y+1/2, -z+1/2'
'x+1/2, -y+1/2, -z'

loop_
_atom_site_type_symbol
_atom_site_label
_atom_site_fract_x
_atom_site_fract_y
_atom_site_fract_z
_atom_site_U_iso_or_equiv
_atom_site_adp_type
_atom_site_calc_flag
_atom_site_refinement_flags
_atom_site_occupancy
C C1P 1.2109(11) -0.2905(7) 0.2299(4) 0.171(4) Uani d . 1
H H1AP 1.2248 -0.2141 0.2409 0.205 Uiso calc R 1
H H1BP 1.3370 -0.3251 0.2255 0.205 Uiso calc R 1
C C2P 1.0690(12) -0.3590(8) 0.2639(3) 0.165(4) Uani d . 1
H H2AP 1.1067 -0.4358 0.2687 0.198 Uiso calc R 1
H H2BP 1.0355 -0.3241 0.2965 0.198 Uiso calc R 1
C C3P 0.9215(9) -0.3403(5) 0.2210(2) 0.0838(18) Uani d . 1
C C4P 1.0791(9) -0.3044(5) 0.1838(2) 0.0834(17) Uani d . 1
C C5P 1.0461(8) -0.1992(4) 0.1517(2) 0.0738(15) Uani d . 1
C C6P 1.1927(7) -0.1550(5) 0.1222(2) 0.0849(17) Uani d . 1
H H6P 1.3132 -0.1898 0.1214 0.102 Uiso calc R 1
C C7P 1.1641(8) -0.0603(5) 0.0939(2) 0.0785(16) Uani d . 1
H H7P 1.2676 -0.0281 0.0764 0.094 Uiso calc R 1
C C8P 0.9815(7) -0.0126(4) 0.09136(18) 0.0554(13) Uani d . 1
C C9P 0.8368(7) -0.0592(4) 0.1197(2) 0.0702(15) Uani d . 1
H H9P 0.7128 -0.0290 0.1174 0.084 Uiso calc R 1
C C10P 0.8654(7) -0.1490(5) 0.1514(2) 0.0697(15) Uani d . 1
C C11P 0.7041(8) -0.1936(5) 0.1839(2) 0.101(2) Uani d . 1
H H11A 0.6317 -0.2487 0.1646 0.121 Uiso calc R 1
H H11B 0.6158 -0.1340 0.1930 0.121 Uiso calc R 1
C C12P 0.7855(10) -0.2452(7) 0.2322(3) 0.123(2) Uani d . 1
H H12A 0.6791 -0.2717 0.2534 0.148 Uiso calc R 1
H H12B 0.8547 -0.1890 0.2517 0.148 Uiso calc R 1
C C13P 0.8085(12) -0.4452(7) 0.2067(3) 0.143(3) Uani d . 1
H H13A 0.9000 -0.5029 0.1973 0.171 Uiso calc R 1
H H13B 0.7283 -0.4298 0.1768 0.171 Uiso calc R 1
C C14P 0.6759(13) -0.4887(6) 0.2513(4) 0.193(5) Uani d . 1
H H14A 0.6068 -0.5533 0.2399 0.290 Uiso calc R 1
H H14B 0.5848 -0.4321 0.2609 0.290 Uiso calc R 1
H H14C 0.7549 -0.5075 0.2806 0.290 Uiso calc R 1
C C15P 0.9436(9) 0.0889(4) 0.0589(2) 0.0702(15) Uani d . 1
O O1P 1.0846(5) 0.1502(3) 0.04827(15) 0.0852(11) Uani d . 1
O O2P 0.7763(5) 0.1053(3) 0.04271(16) 0.0926(13) Uani d . 1
O O3P 1.1520(7) -0.3910(4) 0.1523(2) 0.145(2) Uani d . 1
C C16P 0.4649(9) 0.3204(5) 0.0902(3) 0.0898(18) Uani d . 1
H H16P 0.3366 0.3547 0.0939 0.108 Uiso calc R 1
C C17P 0.5053(11) 0.2554(6) 0.1386(2) 0.141(3) Uani d . 1
H H17A 0.4051 0.2010 0.1435 0.211 Uiso calc R 1
H H17B 0.5079 0.3048 0.1676 0.211 Uiso calc R 1
H H17C 0.6287 0.2188 0.1355 0.211 Uiso calc R 1
C C18P 0.6063(7) 0.4101(6) 0.0774(2) 0.0723(15) Uani d . 1
C C19P 0.7972(8) 0.3877(5) 0.0682(2) 0.0826(17) Uani d . 1
H H19P 0.8435 0.3163 0.0738 0.099 Uiso calc R 1
C C20P 0.9234(8) 0.4680(6) 0.0511(2) 0.0913(18) Uani d . 1
H H20P 1.0518 0.4493 0.0441 0.110 Uiso calc R 1
C C21P 0.8624(11) 0.5760(6) 0.0439(2) 0.0882(17) Uani d . 1
C C22P 0.6748(11) 0.5999(5) 0.0573(3) 0.106(2) Uani d . 1
H H22P 0.6310 0.6727 0.0556 0.127 Uiso calc R 1
C C23P 0.5500(9) 0.5177(7) 0.0733(2) 0.0956(19) Uani d . 1
H H23P 0.4227 0.5364 0.0817 0.115 Uiso calc R 1
C C24P 0.9957(11) 0.6625(6) 0.0212(3) 0.145(3) Uani d . 1
H H24A 0.9850 0.6614 -0.0157 0.217 Uiso calc R 1
H H24B 1.1273 0.6466 0.0310 0.217 Uiso calc R 1
H H24C 0.9595 0.7343 0.0339 0.217 Uiso calc R 1
N N1P 0.4542(5) 0.2414(4) 0.04694(17) 0.0790(14) Uani d . 1
H H1CP 0.3695 0.1880 0.0545 0.118 Uiso calc R 1
H H1DP 0.5708 0.2117 0.0416 0.118 Uiso calc R 1
H H1EP 0.4158 0.2767 0.0186 0.118 Uiso calc R 1

loop_
_atom_site_aniso_label
_atom_site_aniso_U_11
_atom_site_aniso_U_22
_atom_site_aniso_U_33
_atom_site_aniso_U_12
_atom_site_aniso_U_13
_atom_site_aniso_U_23
C1P 0.133(7) 0.187(10) 0.193(9) -0.043(6) -0.049(7) 0.104(7)
C2P 0.140(7) 0.236(10) 0.120(7) -0.039(7) -0.042(6) 0.079(7)
C3P 0.095(4) 0.066(4) 0.090(5) 0.000(4) -0.002(4) 0.025(4)
C4P 0.082(4) 0.080(4) 0.088(4) 0.014(4) -0.008(4) 0.020(4)
C5P 0.067(3) 0.074(4) 0.080(4) 0.008(3) 0.004(3) 0.006(3)
C6P 0.056(3) 0.101(5) 0.098(5) 0.017(3) 0.012(4) 0.027(4)
C7P 0.072(4) 0.086(4) 0.077(4) 0.003(3) -0.005(3) 0.022(3)
C8P 0.054(3) 0.053(3) 0.059(3) 0.004(3) -0.006(3) 0.011(3)
C9P 0.055(3) 0.061(4) 0.094(4) 0.005(3) 0.002(3) 0.023(3)
C10P 0.057(3) 0.069(4) 0.083(4) -0.007(3) 0.009(3) 0.010(3)
C11P 0.076(4) 0.121(5) 0.105(5) 0.007(4) 0.017(4) 0.034(4)
C12P 0.125(6) 0.126(6) 0.120(6) -0.002(5) 0.047(5) 0.028(5)
C13P 0.165(7) 0.128(7) 0.135(7) -0.017(6) 0.003(6) 0.021(5)
C14P 0.186(9) 0.118(7) 0.275(12) -0.007(7) 0.093(8) 0.067(8)
C15P 0.071(4) 0.062(4) 0.077(4) 0.002(3) 0.013(4) 0.001(3)
O1P 0.073(2) 0.082(3) 0.101(3) -0.008(2) 0.014(2) 0.024(2)
O2P 0.068(2) 0.083(3) 0.127(3) 0.015(2) -0.024(2) 0.024(2)
O3P 0.165(4) 0.111(4) 0.158(4) 0.072(3) 0.055(4) 0.044(3)
C16P 0.079(4) 0.101(5) 0.089(5) -0.017(4) 0.007(4) -0.011(4)
C17P 0.176(7) 0.177(8) 0.070(5) -0.055(6) 0.005(5) 0.035(5)
C18P 0.064(4) 0.080(5) 0.073(4) 0.007(4) 0.007(3) -0.005(3)
C19P 0.079(4) 0.058(4) 0.111(5) -0.003(3) 0.001(4) -0.002(3)
C20P 0.072(4) 0.090(5) 0.111(5) -0.010(4) -0.008(4) -0.002(4)
C21P 0.105(5) 0.082(5) 0.078(4) -0.022(4) -0.019(4) 0.004(4)
C22P 0.119(6) 0.078(5) 0.121(6) 0.014(5) -0.024(5) 0.022(4)
C23P 0.073(4) 0.106(6) 0.108(5) 0.016(4) 0.007(4) 0.005(4)
C24P 0.181(7) 0.118(6) 0.135(7) -0.062(6) -0.008(6) 0.013(5)
N1P 0.053(2) 0.093(4) 0.091(3) -0.006(2) -0.005(3) 0.041(3)

loop_
_atom_type_symbol
_atom_type_description
_atom_type_scat_dispersion_real
_atom_type_scat_dispersion_imag
_atom_type_scat_source
C C 0.0033 0.0016 'International Tables Vol C Tables 4.2.6.8 and 6.1.1.4'
H H 0.0000 0.0000 'International Tables Vol C Tables 4.2.6.8 and 6.1.1.4'
N N 0.0061 0.0033 'International Tables Vol C Tables 4.2.6.8 and 6.1.1.4'
O O 0.0106 0.0060 'International Tables Vol C Tables 4.2.6.8 and 6.1.1.4'

loop_
_geom_angle_atom_site_label_1
_geom_angle_atom_site_label_2
_geom_angle_atom_site_label_3
_geom_angle
C4P C1P C2P 90.7(6)
C3P C2P C1P 85.7(5)
C12P C3P C4P 110.5(5)
C12P C3P C2P 112.6(7)
C4P C3P C2P 91.7(5)
C12P C3P C13P 111.1(6)
C4P C3P C13P 116.5(6)
C2P C3P C13P 113.2(6)
O3P C4P C1P 109.0(6)
O3P C4P C3P 114.2(5)
C1P C4P C3P 87.6(5)
O3P C4P C5P 110.5(5)
C1P C4P C5P 115.2(6)
C3P C4P C5P 118.4(5)
C6P C5P C10P 119.2(5)
C6P C5P C4P 120.9(5)
C10P C5P C4P 119.9(5)
C7P C6P C5P 121.0(5)
C6P C7P C8P 120.2(5)
C9P C8P C7P 117.9(4)
C9P C8P C15P 120.7(4)
C7P C8P C15P 121.5(5)
C8P C9P C10P 123.0(5)
C9P C10P C5P 118.5(5)
C9P C10P C11P 121.0(5)
C5P C10P C11P 120.5(5)
C10P C11P C12P 109.9(5)
C11P C12P C3P 112.6(6)
C3P C13P C14P 113.3(7)
O2P C15P O1P 123.4(5)
O2P C15P C8P 118.6(5)
O1P C15P C8P 118.0(5)
N1P C16P C18P 109.4(5)
N1P C16P C17P 107.8(5)
C18P C16P C17P 116.3(5)
C23P C18P C19P 116.8(6)
C23P C18P C16P 121.6(5)
C19P C18P C16P 121.6(6)
C18P C19P C20P 121.7(6)
C19P C20P C21P 121.1(5)
C22P C21P C20P 116.8(6)
C22P C21P C24P 121.9(7)
C20P C21P C24P 121.3(7)
C21P C22P C23P 121.0(6)
C18P C23P C22P 122.2(6)

loop_
_geom_bond_atom_site_label_1
_geom_bond_atom_site_label_2
_geom_bond_distance
C1P C4P 1.509(9)
C1P C2P 1.555(9)
C2P C3P 1.524(8)
C3P C12P 1.510(8)
C3P C4P 1.514(7)
C3P C13P 1.530(9)
C4P O3P 1.418(6)
C4P C5P 1.535(7)
C5P C6P 1.374(7)
C5P C10P 1.383(6)
C6P C7P 1.372(7)
C7P C8P 1.384(6)
C8P C9P 1.359(6)
C8P C15P 1.508(7)
C9P C10P 1.375(7)
C10P C11P 1.494(7)
C11P C12P 1.507(8)
C13P C14P 1.564(9)
C15P O2P 1.242(6)
C15P O1P 1.251(6)
C16P N1P 1.473(7)
C16P C18P 1.493(7)
C16P C17P 1.506(8)
C18P C23P 1.359(7)
C18P C19P 1.363(6)
C19P C20P 1.375(7)
C20P C21P 1.382(7)
C21P C22P 1.368(8)
C21P C24P 1.508(8)
C22P C23P 1.376(8)

loop_
_cod_related_entry_id
_cod_related_entry_database
_cod_related_entry_code
1 ChemSpider 30654488
